data_7129396
loop_
_publ_author_name
'Brown, W. Kice'
'Klausmeyer, Kevin'
'Lindley, Brian M.'

_publ_section_title
;
 Unlocking Metal Coordination of Diborylamides through Ring Constraints
;
_journal_name_full 'Chemical Communications'
_journal_paper_doi 10.1039/D1CC06458D
_journal_year 2022
_chemical_formula_sum 'C66 H74 B4 Fe2 N2'
_chemical_formula_weight 1050.21
_chemical_properties_physical Air-sensitive,Moisture-sensitive
_space_group_crystal_system orthorhombic
_space_group_IT_number 70
_space_group_name_Hall '-F 2uv 2vw'
_space_group_name_H-M_alt 'F d d d :2'
_atom_sites_solution_hydrogens geom
_atom_sites_solution_primary direct
_audit_creation_method SHELXL-2013
_audit_update_record
;
2021-11-16 deposited with the CCDC.	2021-12-15 downloaded from the CCDC.
;
_cell_angle_alpha 90
_cell_angle_beta 90
_cell_angle_gamma 90
_cell_formula_units_Z 8
_cell_length_a 12.0221(12)
_cell_length_b 30.358(3)
_cell_length_c 32.270(3)
_cell_measurement_reflns_used 9216
_cell_measurement_temperature 150(2)
_cell_measurement_theta_max 26.31
_cell_measurement_theta_min 2.52
_cell_volume 11777(2)
_computing_cell_refinement 'Bruker SAINT'
_computing_data_collection 'Bruker APEX2'
_computing_data_reduction 'Bruker SAINT'
_computing_molecular_graphics 'Bruker SHELXTL'
_computing_publication_material 'Bruker SHELXTL'
_computing_structure_refinement 'SHELXL-2013 (Sheldrick, 2013)'
_computing_structure_solution 'SHELXS-97 (Sheldrick 2008)'
_diffrn_ambient_temperature 150(2)
_diffrn_measured_fraction_theta_full 0.996
_diffrn_measured_fraction_theta_max 0.996
_diffrn_measurement_device_type 'Bruker APEX-II CCD'
_diffrn_measurement_method '\f and \w scans'
_diffrn_radiation_type MoK\a
_diffrn_radiation_wavelength 0.71073
_diffrn_reflns_av_R_equivalents 0.0499
_diffrn_reflns_av_unetI/netI 0.0119
_diffrn_reflns_Laue_measured_fraction_full 0.996
_diffrn_reflns_Laue_measured_fraction_max 0.996
_diffrn_reflns_limit_h_max 15
_diffrn_reflns_limit_h_min -15
_diffrn_reflns_limit_k_max 37
_diffrn_reflns_limit_k_min -37
_diffrn_reflns_limit_l_max 40
_diffrn_reflns_limit_l_min -40
_diffrn_reflns_number 91965
_diffrn_reflns_point_group_measured_fraction_full 0.996
_diffrn_reflns_point_group_measured_fraction_max 0.996
_diffrn_reflns_theta_full 25.242
_diffrn_reflns_theta_max 26.385
_diffrn_reflns_theta_min 2.684
_exptl_absorpt_coefficient_mu 0.533
_exptl_absorpt_correction_T_max 0.881
_exptl_absorpt_correction_T_min 0.798
_exptl_absorpt_correction_type multi-scan
_exptl_absorpt_process_details SADABS
_exptl_crystal_colour red
_exptl_crystal_density_diffrn 1.185
_exptl_crystal_description needle
_exptl_crystal_F_000 4448
_exptl_crystal_size_max 0.282
_exptl_crystal_size_mid 0.095
_exptl_crystal_size_min 0.092
_refine_diff_density_max 0.389
_refine_diff_density_min -0.238
_refine_diff_density_rms 0.049
_refine_ls_extinction_method none
_refine_ls_goodness_of_fit_ref 1.070
_refine_ls_hydrogen_treatment constr
_refine_ls_matrix_type full
_refine_ls_number_parameters 174
_refine_ls_number_reflns 3014
_refine_ls_number_restraints 0
_refine_ls_restrained_S_all 1.070
_refine_ls_R_factor_all 0.0464
_refine_ls_R_factor_gt 0.0418
_refine_ls_shift/su_max 0.000
_refine_ls_shift/su_mean 0.000
_refine_ls_structure_factor_coef Fsqd
_refine_ls_weighting_details 'w=1/[\s^2^(Fo^2^)+(0.0577P)^2^+27.6414P] where P=(Fo^2^+2Fc^2^)/3'
_refine_ls_weighting_scheme calc
_refine_ls_wR_factor_gt 0.1119
_refine_ls_wR_factor_ref 0.1158
_reflns_Friedel_coverage 0.000
_reflns_number_gt 2710
_reflns_number_total 3014
_reflns_threshold_expression 'I > 2\s(I)'
_cod_data_source_file d1cc06458d2.cif
_cod_data_source_block BML27b
_cod_depositor_comments
;
The following automatic conversions were performed:

data item '_atom_sites_solution_primary' value 'DIRECT' was changed
to 'direct' in accordance with the
/home/data/users/saulius/crontab/automatic-downloads/rss-feeds/RSC/lib/dictionaries/cif_core.dic
dictionary named 'cif_core.dic' version 2.4.2 last updated on
2011-04-26.

Automatic conversion script
Id: cif_fix_values 7556 2019-12-06 15:28:31Z antanas 
;
_cod_original_cell_volume 11777.6(18)
_cod_original_sg_symbol_H-M 'F d d d'
_cod_database_code 7129396
_shelx_space_group_comment
; 
The symmetry employed for this shelxl refinement is uniquely defined 
by the following loop, which should always be used as a source of 
symmetry information in preference to the above space-group names. 
They are only intended as comments. 
;
_shelx_estimated_absorpt_t_min 0.864
_shelx_estimated_absorpt_t_max 0.953
_shelxl_version_number 2013-3

loop_
_space_group_symop_operation_xyz
'x, y, z'
'-x+3/4, -y+3/4, z'
'-x+3/4, y, -z+3/4'
'x, -y+3/4, -z+3/4'
'x, y+1/2, z+1/2'
'-x+3/4, -y+5/4, z+1/2'
'-x+3/4, y+1/2, -z+5/4'
'x, -y+5/4, -z+5/4'
'x+1/2, y, z+1/2'
'-x+5/4, -y+3/4, z+1/2'
'-x+5/4, y, -z+5/4'
'x+1/2, -y+3/4, -z+5/4'
'x+1/2, y+1/2, z'
'-x+5/4, -y+5/4, z'
'-x+5/4, y+1/2, -z+3/4'
'x+1/2, -y+5/4, -z+3/4'
'-x, -y, -z'
'x-3/4, y-3/4, -z'
'x-3/4, -y, z-3/4'
'-x, y-3/4, z-3/4'
'-x, -y+1/2, -z+1/2'
'x-3/4, y-1/4, -z+1/2'
'x-3/4, -y+1/2, z-1/4'
'-x, y-1/4, z-1/4'
'-x+1/2, -y, -z+1/2'
'x-1/4, y-3/4, -z+1/2'
'x-1/4, -y, z-1/4'
'-x+1/2, y-3/4, z-1/4'
'-x+1/2, -y+1/2, -z'
'x-1/4, y-1/4, -z'
'x-1/4, -y+1/2, z-3/4'
'-x+1/2, y-1/4, z-3/4'

loop_
_atom_site_label
_atom_site_type_symbol
_atom_site_fract_x
_atom_site_fract_y
_atom_site_fract_z
_atom_site_U_iso_or_equiv
_atom_site_adp_type
_atom_site_occupancy
_atom_site_site_symmetry_order
_atom_site_calc_flag
_atom_site_refinement_flags_posn
_atom_site_refinement_flags_adp
_atom_site_refinement_flags_occupancy
_atom_site_disorder_assembly
_atom_site_disorder_group
Fe1 Fe 1.1250 0.16819(2) 0.1250 0.03373(15) Uani 1 2 d S T P . .
N1 N 1.1250 0.23190(7) 0.1250 0.0341(5) Uani 1 2 d S T P . .
B1 B 1.05035(19) 0.25975(7) 0.10208(7) 0.0376(5) Uani 1 1 d . . . . .
C1 C 1.0808(2) 0.30962(7) 0.11027(8) 0.0515(6) Uani 1 1 d . . . . .
C2 C 1.0390(3) 0.34923(8) 0.09529(10) 0.0720(8) Uani 1 1 d . . . . .
H2 H 0.9809 0.3494 0.0753 0.086 Uiso 1 1 calc R U . . .
C3 C 1.0835(3) 0.38877(9) 0.10990(14) 0.0975(12) Uani 1 1 d . . . . .
H3 H 1.0570 0.4159 0.0992 0.117 Uiso 1 1 calc R U . . .
C4 C 0.95319(17) 0.24130(6) 0.07453(6) 0.0399(4) Uani 1 1 d . . . . .
C5 C 0.9723(2) 0.23078(7) 0.03281(7) 0.0481(5) Uani 1 1 d . . . . .
C6 C 0.8876(2) 0.21148(8) 0.00952(8) 0.0626(7) Uani 1 1 d . . . . .
H6 H 0.9016 0.2040 -0.0186 0.075 Uiso 1 1 calc R U . . .
C7 C 0.7845(2) 0.20304(8) 0.02616(10) 0.0680(8) Uani 1 1 d . . . . .
C8 C 0.7642(2) 0.21539(8) 0.06658(10) 0.0669(7) Uani 1 1 d . . . . .
H8 H 0.6923 0.2107 0.0780 0.080 Uiso 1 1 calc R U . . .
C9 C 0.84666(19) 0.23465(7) 0.09119(8) 0.0519(5) Uani 1 1 d . . . . .
C10 C 1.0839(2) 0.24046(9) 0.01353(7) 0.0617(6) Uani 1 1 d . . . . .
H10A H 1.0964 0.2724 0.0132 0.093 Uiso 1 1 calc R U . . .
H10B H 1.0854 0.2291 -0.0149 0.093 Uiso 1 1 calc R U . . .
H10C H 1.1426 0.2262 0.0298 0.093 Uiso 1 1 calc R U . . .
C11 C 0.6959(3) 0.18030(9) 0.00021(13) 0.1008(14) Uani 1 1 d . . . . .
H11A H 0.6263 0.1788 0.0160 0.151 Uiso 1 1 calc R U . . .
H11B H 0.7206 0.1504 -0.0067 0.151 Uiso 1 1 calc R U . . .
H11C H 0.6838 0.1970 -0.0254 0.151 Uiso 1 1 calc R U . . .
C12 C 0.8214(3) 0.24824(10) 0.13517(9) 0.0721(8) Uani 1 1 d . . . . .
H12A H 0.8795 0.2370 0.1536 0.108 Uiso 1 1 calc R U . . .
H12B H 0.7493 0.2361 0.1435 0.108 Uiso 1 1 calc R U . . .
H12C H 0.8192 0.2804 0.1369 0.108 Uiso 1 1 calc R U . . .
C13 C 1.1250 0.1250 0.07349(9) 0.0501(8) Uani 1 2 d S T P . .
C14 C 1.0262(3) 0.11632(8) 0.05068(8) 0.0736(9) Uani 1 1 d . . . . .
C15 C 1.0294(5) 0.11611(10) 0.00717(10) 0.119(2) Uani 1 1 d . . . . .
H15 H 0.9632 0.1096 -0.0077 0.143 Uiso 1 1 calc R U . . .
C16 C 1.1250 0.1250 -0.01452(16) 0.150(4) Uani 1 2 d S T P . .
C17 C 0.9178(3) 0.10823(10) 0.07187(13) 0.0960(12) Uani 1 1 d . . . . .
H17A H 0.8811 0.1364 0.0775 0.144 Uiso 1 1 calc R U . . .
H17B H 0.9309 0.0927 0.0980 0.144 Uiso 1 1 calc R U . . .
H17C H 0.8701 0.0902 0.0540 0.144 Uiso 1 1 calc R U . . .
C18 C 1.1250 0.1250 -0.06119(16) 0.239(7) Uani 1 2 d S T P . .
H18A H 1.1998 0.1320 -0.0713 0.359 Uiso 0.5 1 calc R U P . .
H18B H 1.0724 0.1472 -0.0713 0.359 Uiso 0.5 1 calc R U P . .
H18C H 1.1028 0.0959 -0.0713 0.359 Uiso 0.5 1 calc R U P . .

loop_
_atom_site_aniso_label
_atom_site_aniso_U_11
_atom_site_aniso_U_22
_atom_site_aniso_U_33
_atom_site_aniso_U_23
_atom_site_aniso_U_13
_atom_site_aniso_U_12
Fe1 0.0455(2) 0.0237(2) 0.0320(2) 0.000 -0.00237(15) 0.000
N1 0.0404(12) 0.0277(10) 0.0341(11) 0.000 -0.0116(9) 0.000
B1 0.0437(12) 0.0307(10) 0.0384(11) 0.0019(8) -0.0084(9) 0.0012(9)
C1 0.0586(13) 0.0308(10) 0.0650(14) 0.0024(9) -0.0236(12) 0.0009(9)
C2 0.0815(19) 0.0367(12) 0.098(2) 0.0117(12) -0.0376(16) 0.0041(12)
C3 0.104(3) 0.0301(12) 0.158(4) 0.0103(16) -0.047(2) 0.0064(14)
C4 0.0458(11) 0.0307(9) 0.0434(10) 0.0021(7) -0.0170(8) 0.0031(8)
C5 0.0612(13) 0.0367(10) 0.0463(11) -0.0014(8) -0.0210(10) 0.0107(9)
C6 0.088(2) 0.0428(12) 0.0569(14) -0.0102(10) -0.0365(14) 0.0172(12)
C7 0.0668(17) 0.0364(11) 0.101(2) -0.0070(12) -0.0474(16) 0.0056(11)
C8 0.0474(13) 0.0478(13) 0.105(2) 0.0014(14) -0.0192(14) -0.0034(10)
C9 0.0469(12) 0.0418(11) 0.0670(15) 0.0043(10) -0.0117(10) -0.0022(9)
C10 0.0822(18) 0.0566(14) 0.0464(12) -0.0010(10) -0.0010(12) 0.0132(13)
C11 0.096(2) 0.0489(15) 0.158(3) -0.0235(18) -0.081(2) 0.0058(15)
C12 0.0722(18) 0.0688(17) 0.0752(18) 0.0062(14) 0.0145(15) -0.0022(14)
C13 0.089(2) 0.0274(13) 0.0343(14) 0.000 0.000 0.0064(14)
C14 0.132(3) 0.0341(12) 0.0547(14) -0.0075(10) -0.0411(16) 0.0212(14)
C15 0.234(6) 0.0613(19) 0.062(2) -0.0245(15) -0.071(3) 0.064(3)
C16 0.319(12) 0.092(4) 0.039(2) 0.000 0.000 0.106(6)
C17 0.096(3) 0.0577(17) 0.134(3) 0.0097(19) -0.063(2) -0.0075(17)
C18 0.51(2) 0.174(8) 0.038(3) 0.000 0.000 0.179(10)

loop_
_atom_type_symbol
_atom_type_description
_atom_type_scat_dispersion_real
_atom_type_scat_dispersion_imag
_atom_type_scat_source
C C 0.0033 0.0016 'International Tables Vol C Tables 4.2.6.8 and 6.1.1.4'
H H 0.0000 0.0000 'International Tables Vol C Tables 4.2.6.8 and 6.1.1.4'
B B 0.0013 0.0007 'International Tables Vol C Tables 4.2.6.8 and 6.1.1.4'
N N 0.0061 0.0033 'International Tables Vol C Tables 4.2.6.8 and 6.1.1.4'
Fe Fe 0.3463 0.8444 'International Tables Vol C Tables 4.2.6.8 and 6.1.1.4'

loop_
_geom_angle_atom_site_label_1
_geom_angle_atom_site_label_2
_geom_angle_atom_site_label_3
_geom_angle
_geom_angle_site_symmetry_1
_geom_angle_site_symmetry_3
_geom_angle_publ_flag
N1 Fe1 C13 128.27(5) . . ?
N1 Fe1 C13 128.27(5) . 11_654 ?
C13 Fe1 C13 103.46(10) . 11_654 ?
N1 Fe1 Fe1 180.0 . 14_645 ?
C13 Fe1 Fe1 51.73(5) . 14_645 ?
C13 Fe1 Fe1 51.73(5) 11_654 14_645 ?
B1 N1 B1 108.0(2) . 11_654 ?
B1 N1 Fe1 126.02(11) . . ?
B1 N1 Fe1 126.02(11) 11_654 . ?
N1 B1 C4 123.06(17) . . ?
N1 B1 C1 109.45(17) . . ?
C4 B1 C1 127.48(17) . . ?
C2 C1 C1 120.08(15) . 11_654 ?
C2 C1 B1 133.4(2) . . ?
C1 C1 B1 106.51(11) 11_654 . ?
C1 C2 C3 119.2(3) . . ?
C3 C3 C2 120.67(17) 11_654 . ?
C5 C4 C9 118.98(19) . . ?
C5 C4 B1 120.16(19) . . ?
C9 C4 B1 120.86(19) . . ?
C6 C5 C4 119.6(2) . . ?
C6 C5 C10 120.6(2) . . ?
C4 C5 C10 119.8(2) . . ?
C7 C6 C5 121.7(2) . . ?
C6 C7 C8 118.6(2) . . ?
C6 C7 C11 120.1(3) . . ?
C8 C7 C11 121.3(3) . . ?
C7 C8 C9 121.7(3) . . ?
C8 C9 C4 119.3(2) . . ?
C8 C9 C12 120.4(2) . . ?
C4 C9 C12 120.3(2) . . ?
C14 C13 C14 117.6(3) 14_645 . ?
C14 C13 Fe1 106.96(13) 14_645 . ?
C14 C13 Fe1 121.42(13) . . ?
C14 C13 Fe1 121.42(13) 14_645 14_645 ?
C14 C13 Fe1 106.96(13) . 14_645 ?
Fe1 C13 Fe1 76.55(10) . 14_645 ?
C15 C14 C13 119.7(4) . . ?
C15 C14 C17 118.8(4) . . ?
C13 C14 C17 121.5(2) . . ?
C16 C15 C14 122.1(5) . . ?
C15 C16 C15 118.7(5) . 14_645 ?
C15 C16 C18 120.7(2) . . ?
C15 C16 C18 120.7(2) 14_645 . ?

loop_
_geom_bond_atom_site_label_1
_geom_bond_atom_site_label_2
_geom_bond_distance
_geom_bond_site_symmetry_2
_geom_bond_publ_flag
Fe1 N1 1.934(2) . ?
Fe1 C13 2.117(2) . ?
Fe1 C13 2.117(2) 11_654 ?
Fe1 Fe1 2.6227(7) 14_645 ?
N1 B1 1.438(2) . ?
N1 B1 1.438(2) 11_654 ?
B1 C4 1.571(3) . ?
B1 C1 1.580(3) . ?
C1 C2 1.390(3) . ?
C1 C1 1.426(4) 11_654 ?
C2 C3 1.396(4) . ?
C3 C3 1.395(7) 11_654 ?
C4 C5 1.403(3) . ?
C4 C9 1.404(3) . ?
C5 C6 1.394(3) . ?
C5 C10 1.508(4) . ?
C6 C7 1.375(4) . ?
C7 C8 1.379(4) . ?
C7 C11 1.521(3) . ?
C8 C9 1.398(3) . ?
C9 C12 1.509(4) . ?
C13 C14 1.422(3) 14_645 ?
C13 C14 1.422(3) . ?
C13 Fe1 2.117(2) 14_645 ?
C14 C15 1.405(4) . ?
C14 C17 1.492(5) . ?
C15 C16 1.373(6) . ?
C16 C15 1.373(6) 14_645 ?
C16 C18 1.506(7) . ?
